data_7117097
loop_
_publ_author_name
'Xin-Xing Wu'
'Yi Shen'
'Wen-Long Chen'
'Si Chen'
'Xin-Hua Hao'
'Yu Xia'
'Peng-Fei Xu'
'Yong-Min Liang'

_publ_section_title
;
 Palladium-catalyzed ring opening of norbornene: efficient synthesis of
 methylenecyclopentane derivatives
;
_journal_name_full Chem.Commun.
_journal_page_first 8031
_journal_paper_doi 10.1039/C5cc02246K
_journal_volume 51
_journal_year 2015
_chemical_absolute_configuration ad
_chemical_formula_moiety 'C20 H19 Br'
_chemical_formula_sum 'C20 H19 Br'
_chemical_formula_weight 339.26
_chemical_name_systematic
;
 ? 
;
_space_group_crystal_system monoclinic
_space_group_IT_number 7
_space_group_name_Hall 'P -2yac'
_space_group_name_H-M_alt 'P 1 n 1'
_symmetry_space_group_name_Hall 'P -2yac'
_symmetry_space_group_name_H-M 'P 1 n 1'
_atom_sites_solution_hydrogens geom
_atom_sites_solution_primary direct
_atom_sites_solution_secondary difmap
_audit_creation_date 2014-12-10
_audit_creation_method
;
Olex2 1.2
(compiled 2014.11.28 svn.r3106 for OlexSys, GUI svn.r4959)
;
_audit_update_record
;
2014-12-23 deposited with the CCDC.
2015-04-02 downloaded from the CCDC.
;
_cell_angle_alpha 90.00
_cell_angle_beta 98.292(9)
_cell_angle_gamma 90.00
_cell_formula_units_Z 2
_cell_length_a 6.0119(6)
_cell_length_b 15.8060(14)
_cell_length_c 8.3765(8)
_cell_measurement_reflns_used 625
_cell_measurement_temperature 290.92(10)
_cell_measurement_theta_max 21.5290
_cell_measurement_theta_min 3.6560
_cell_volume 787.65(13)
_computing_cell_refinement
;
CrysAlisPro, Agilent Technologies,
Version 1.171.36.32 (release 02-08-2013 CrysAlis171 .NET)
(compiled Aug  2 2013,16:46:58)
;
_computing_data_collection
;
CrysAlisPro, Agilent Technologies,
Version 1.171.36.32 (release 02-08-2013 CrysAlis171 .NET)
(compiled Aug  2 2013,16:46:58)
;
_computing_data_reduction
;
CrysAlisPro, Agilent Technologies,
Version 1.171.36.32 (release 02-08-2013 CrysAlis171 .NET)
(compiled Aug  2 2013,16:46:58)
;
_computing_molecular_graphics 'Olex2 (Dolomanov et al., 2009)'
_computing_publication_material 'Olex2 (Dolomanov et al., 2009)'
_computing_structure_refinement 'ShelXL (Sheldrick, 2008)'
_computing_structure_solution 'ShelXS (Sheldrick, 2008)'
_diffrn_ambient_temperature 290.92(10)
_diffrn_detector_area_resol_mean 16.0733
_diffrn_measured_fraction_theta_full 0.998
_diffrn_measured_fraction_theta_max 0.998
_diffrn_measurement_details
;
  1 omega   40.00   94.00   1.5000    1.5000
omega____ theta____ kappa____ phi______ frames
    -       19.9508  178.0000  120.0000 36

  2 omega   65.00   96.50   1.5000    1.5000
omega____ theta____ kappa____ phi______ frames
    -       19.9508 -178.0000 -150.0000 21

  3 omega  -53.00   64.00   1.5000    1.5000
omega____ theta____ kappa____ phi______ frames
    -       19.9508  -19.0000  120.0000 78
;
_diffrn_measurement_device_type 'SuperNova, Dual, Cu at zero, Eos'
_diffrn_measurement_method '\w scans'
_diffrn_orient_matrix_UB_11 -0.0845764000
_diffrn_orient_matrix_UB_12 0.0290558000
_diffrn_orient_matrix_UB_13 0.0148128000
_diffrn_orient_matrix_UB_21 -0.0317408000
_diffrn_orient_matrix_UB_22 -0.0274136000
_diffrn_orient_matrix_UB_23 0.0598817000
_diffrn_orient_matrix_UB_31 0.0778481000
_diffrn_orient_matrix_UB_32 0.0204209000
_diffrn_orient_matrix_UB_33 0.0592964000
_diffrn_radiation_monochromator mirror
_diffrn_radiation_type MoK\a
_diffrn_radiation_wavelength 0.71073
_diffrn_reflns_av_R_equivalents 0.0428
_diffrn_reflns_av_unetI/netI 0.0935
_diffrn_reflns_limit_h_max 7
_diffrn_reflns_limit_h_min -5
_diffrn_reflns_limit_k_max 18
_diffrn_reflns_limit_k_min -19
_diffrn_reflns_limit_l_max 10
_diffrn_reflns_limit_l_min -9
_diffrn_reflns_number 2904
_diffrn_reflns_theta_full 26.00
_diffrn_reflns_theta_max 26.01
_diffrn_reflns_theta_min 3.56
_diffrn_source 'SuperNova (Mo) X-ray Source'
_exptl_absorpt_coefficient_mu 2.601
_exptl_absorpt_correction_T_max 1.00000
_exptl_absorpt_correction_T_min 0.02119
_exptl_absorpt_correction_type multi-scan
_exptl_absorpt_process_details
;
CrysAlisPro, Agilent Technologies,
Version 1.171.36.32 (release 02-08-2013 CrysAlis171 .NET)
(compiled Aug  2 2013,16:46:58)
Empirical absorption correction using spherical harmonics,
 implemented in SCALE3 ABSPACK scaling algorithm.
;
_exptl_crystal_colour 'clear light colourless'
_exptl_crystal_density_diffrn 1.430
_exptl_crystal_density_method 'not measured'
_exptl_crystal_description plate
_exptl_crystal_F_000 348
_exptl_crystal_size_max 0.41
_exptl_crystal_size_mid 0.31
_exptl_crystal_size_min 0.14
_refine_diff_density_max 0.468
_refine_diff_density_min -0.629
_refine_diff_density_rms 0.101
_refine_ls_abs_structure_details 'Flack H D (1983), Acta Cryst. A39, 876-881'
_refine_ls_abs_structure_Flack 0.017(18)
_refine_ls_extinction_method none
_refine_ls_goodness_of_fit_ref 1.045
_refine_ls_hydrogen_treatment constr
_refine_ls_matrix_type full
_refine_ls_number_parameters 190
_refine_ls_number_reflns 2032
_refine_ls_number_restraints 2
_refine_ls_restrained_S_all 1.045
_refine_ls_R_factor_all 0.0736
_refine_ls_R_factor_gt 0.0508
_refine_ls_shift/su_max 0.000
_refine_ls_shift/su_mean 0.000
_refine_ls_structure_factor_coef Fsqd
_refine_ls_weighting_details 'calc w=1/[\s^2^(Fo^2^)+(0.0270P)^2^+0.0000P] where P=(Fo^2^+2Fc^2^)/3'
_refine_ls_weighting_scheme calc
_refine_ls_wR_factor_gt 0.0853
_refine_ls_wR_factor_ref 0.0999
_reflns_number_gt 1624
_reflns_number_total 2032
_reflns_threshold_expression >2sigma(I)
_cod_data_source_file c5cc02246k2.cif
_cod_data_source_block wuxx1210
_cod_database_code 7117097
_reflns_odcompleteness_completeness 99.76
_reflns_odcompleteness_iscentric 1
_reflns_odcompleteness_theta 26.32
_olex2_refinement_description
;
1. Fixed Uiso
 At 1.2 times of:
  All C(H) groups, All C(H,H) groups
2.a Ternary CH refined with riding coordinates:
 C11(H11)
2.b Secondary CH2 refined with riding coordinates:
 C9(H9A,H9B), C10(H10A,H10B), C12(H12A,H12B)
2.c Aromatic/amide H refined with riding coordinates:
 C1(H1), C2(H2), C4(H4), C5(H5), C7(H7), C13(H13), C14(H14), C16(H16),
 C17(H17), C18(H18), C19(H19), C20(H20)
;
_olex2_date_sample_data_collection 2014-12-10
_olex2_submission_special_instructions 'No special instructions were received'

loop_
_space_group_symop_id
_space_group_symop_operation_xyz
1 'x, y, z'
2 'x+1/2, -y, z+1/2'

loop_
_atom_site_label
_atom_site_type_symbol
_atom_site_fract_x
_atom_site_fract_y
_atom_site_fract_z
_atom_site_U_iso_or_equiv
_atom_site_adp_type
_atom_site_occupancy
_atom_site_calc_flag
_atom_site_disorder_assembly
_atom_site_disorder_group
_atom_site_refinement_flags_posn
Br1 Br 0.70728(15) -0.02268(4) 0.47926(13) 0.0419(2) Uani 1 d . . .
C1 C 0.5134(13) 0.1776(6) 0.7501(9) 0.030(2) Uani 1 d . . .
H1 H 0.5813 0.2115 0.8341 0.036 Uiso 1 calc . . R
C2 C 0.6330(12) 0.1123(5) 0.6927(9) 0.0316(19) Uani 1 d . . .
H2 H 0.7811 0.1023 0.7382 0.038 Uiso 1 calc . . R
C3 C 0.5338(13) 0.0624(4) 0.5688(9) 0.0312(18) Uani 1 d . . .
C4 C 0.3121(12) 0.0739(5) 0.5013(9) 0.0322(19) Uani 1 d . . .
H4 H 0.2454 0.0386 0.4192 0.039 Uiso 1 calc . . R
C5 C 0.1917(13) 0.1391(5) 0.5584(8) 0.0343(19) Uani 1 d . . .
H5 H 0.0425 0.1469 0.5132 0.041 Uiso 1 calc . . R
C6 C 0.2840(12) 0.1933(5) 0.6802(8) 0.0262(17) Uani 1 d . . .
C7 C 0.1509(11) 0.2641(5) 0.7268(8) 0.0273(17) Uani 1 d . . .
H7 H -0.0004 0.2614 0.6837 0.033 Uiso 1 calc . . R
C8 C 0.2043(11) 0.3317(5) 0.8190(8) 0.0254(17) Uani 1 d . . .
C9 C 0.4336(11) 0.3555(5) 0.9129(8) 0.0274(17) Uani 1 d . . .
H9A H 0.5452 0.3610 0.8407 0.033 Uiso 1 calc . . R
H9B H 0.4838 0.3130 0.9936 0.033 Uiso 1 calc . . R
C10 C 0.3953(12) 0.4407(5) 0.9930(8) 0.0273(18) Uani 1 d . . .
H10A H 0.5251 0.4772 0.9939 0.033 Uiso 1 calc . . R
H10B H 0.3676 0.4324 1.1032 0.033 Uiso 1 calc . . R
C11 C 0.1870(11) 0.4795(5) 0.8890(8) 0.0264(17) Uani 1 d . . .
H11 H 0.2323 0.5038 0.7910 0.032 Uiso 1 calc . . R
C12 C 0.0406(11) 0.4017(5) 0.8438(8) 0.0257(17) Uani 1 d . . .
H12A H -0.0450 0.3873 0.9297 0.031 Uiso 1 calc . . R
H12B H -0.0630 0.4118 0.7457 0.031 Uiso 1 calc . . R
C13 C 0.0700(12) 0.5467(5) 0.9747(9) 0.0309(19) Uani 1 d . . .
H13 H -0.0165 0.5261 1.0496 0.037 Uiso 1 calc . . R
C14 C 0.0704(12) 0.6298(5) 0.9605(8) 0.0284(18) Uani 1 d . . .
H14 H -0.0196 0.6588 1.0237 0.034 Uiso 1 calc . . R
C15 C 0.1951(12) 0.6841(5) 0.8572(8) 0.0280(18) Uani 1 d . . .
C16 C 0.1047(13) 0.7631(5) 0.8107(9) 0.0349(19) Uani 1 d . . .
H16 H -0.0269 0.7806 0.8470 0.042 Uiso 1 calc . . R
C17 C 0.2071(16) 0.8158(6) 0.7118(10) 0.050(2) Uani 1 d . . .
H17 H 0.1425 0.8676 0.6791 0.060 Uiso 1 calc . . R
C18 C 0.4086(18) 0.7908(6) 0.6611(10) 0.050(3) Uani 1 d . . .
H18 H 0.4778 0.8253 0.5930 0.060 Uiso 1 calc . . R
C19 C 0.5021(14) 0.7159(6) 0.7121(10) 0.041(2) Uani 1 d . . .
H19 H 0.6382 0.7002 0.6802 0.049 Uiso 1 calc . . R
C20 C 0.4007(13) 0.6616(5) 0.8106(9) 0.0343(19) Uani 1 d . . .
H20 H 0.4692 0.6107 0.8451 0.041 Uiso 1 calc . . R

loop_
_atom_site_aniso_label
_atom_site_aniso_U_11
_atom_site_aniso_U_22
_atom_site_aniso_U_33
_atom_site_aniso_U_23
_atom_site_aniso_U_13
_atom_site_aniso_U_12
Br1 0.0417(4) 0.0294(4) 0.0565(5) -0.0061(6) 0.0135(3) -0.0031(6)
C1 0.033(5) 0.033(5) 0.023(4) 0.003(4) 0.001(4) -0.002(4)
C2 0.030(4) 0.026(4) 0.037(5) 0.005(4) 0.000(4) -0.008(4)
C3 0.038(5) 0.021(4) 0.038(4) 0.008(4) 0.016(4) -0.001(4)
C4 0.034(4) 0.033(4) 0.030(4) -0.010(4) 0.004(4) -0.008(4)
C5 0.031(4) 0.036(5) 0.035(4) 0.003(4) 0.001(4) -0.015(4)
C6 0.033(4) 0.025(4) 0.021(4) 0.008(3) 0.002(3) -0.005(4)
C7 0.018(4) 0.038(5) 0.025(4) 0.001(4) 0.002(3) -0.006(4)
C8 0.024(4) 0.035(4) 0.017(4) 0.012(4) 0.001(3) -0.003(4)
C9 0.018(4) 0.037(4) 0.027(4) 0.002(4) 0.004(3) 0.002(4)
C10 0.027(4) 0.030(4) 0.024(4) -0.003(4) -0.001(3) 0.000(4)
C11 0.024(4) 0.032(4) 0.025(4) -0.002(4) 0.008(3) 0.001(4)
C12 0.023(4) 0.034(4) 0.020(4) 0.003(4) 0.000(3) -0.008(4)
C13 0.029(4) 0.042(5) 0.023(4) -0.004(4) 0.007(3) -0.005(4)
C14 0.028(4) 0.037(5) 0.021(4) -0.005(4) 0.007(3) -0.004(4)
C15 0.032(4) 0.029(4) 0.022(4) -0.005(4) 0.000(3) 0.003(4)
C16 0.038(5) 0.024(4) 0.041(5) -0.012(4) 0.000(4) 0.002(4)
C17 0.065(7) 0.035(5) 0.043(5) 0.003(4) -0.014(5) -0.003(5)
C18 0.071(7) 0.043(7) 0.038(6) -0.006(5) 0.016(5) -0.021(6)
C19 0.039(5) 0.038(5) 0.049(6) -0.010(4) 0.017(4) -0.017(5)
C20 0.029(4) 0.036(5) 0.038(5) 0.000(4) 0.007(4) 0.001(4)

loop_
_atom_type_symbol
_atom_type_description
_atom_type_scat_dispersion_real
_atom_type_scat_dispersion_imag
_atom_type_scat_source
C C 0.0033 0.0016 'International Tables Vol C Tables 4.2.6.8 and 6.1.1.4'
H H 0.0000 0.0000 'International Tables Vol C Tables 4.2.6.8 and 6.1.1.4'
Br Br -0.2901 2.4595 'International Tables Vol C Tables 4.2.6.8 and 6.1.1.4'

loop_
_geom_angle_atom_site_label_1
_geom_angle_atom_site_label_2
_geom_angle_atom_site_label_3
_geom_angle
_geom_angle_site_symmetry_1
_geom_angle_site_symmetry_3
C2 C1 H1 119.9 . .
C2 C1 C6 120.2(7) . .
C6 C1 H1 119.9 . .
C1 C2 H2 119.9 . .
C3 C2 C1 120.1(7) . .
C3 C2 H2 119.9 . .
C2 C3 Br1 119.8(6) . .
C2 C3 C4 121.5(7) . .
C4 C3 Br1 118.6(6) . .
C3 C4 H4 120.7 . .
C3 C4 C5 118.6(7) . .
C5 C4 H4 120.7 . .
C4 C5 H5 118.6 . .
C4 C5 C6 122.7(7) . .
C6 C5 H5 118.6 . .
C1 C6 C7 123.5(7) . .
C5 C6 C1 116.9(7) . .
C5 C6 C7 119.6(7) . .
C6 C7 H7 113.8 . .
C8 C7 C6 132.5(6) . .
C8 C7 H7 113.8 . .
C7 C8 C9 128.2(7) . .
C7 C8 C12 124.0(6) . .
C12 C8 C9 107.7(6) . .
C8 C9 H9A 110.7 . .
C8 C9 H9B 110.7 . .
C8 C9 C10 105.0(6) . .
H9A C9 H9B 108.8 . .
C10 C9 H9A 110.7 . .
C10 C9 H9B 110.7 . .
C9 C10 H10A 110.7 . .
C9 C10 H10B 110.7 . .
C9 C10 C11 105.2(6) . .
H10A C10 H10B 108.8 . .
C11 C10 H10A 110.7 . .
C11 C10 H10B 110.7 . .
C10 C11 H11 109.1 . .
C12 C11 C10 102.2(6) . .
C12 C11 H11 109.1 . .
C13 C11 C10 114.0(6) . .
C13 C11 H11 109.1 . .
C13 C11 C12 113.1(6) . .
C8 C12 C11 105.0(6) . .
C8 C12 H12A 110.7 . .
C8 C12 H12B 110.7 . .
C11 C12 H12A 110.7 . .
C11 C12 H12B 110.7 . .
H12A C12 H12B 108.8 . .
C11 C13 H13 114.7 . .
C14 C13 C11 130.6(8) . .
C14 C13 H13 114.7 . .
C13 C14 H14 115.4 . .
C13 C14 C15 129.2(7) . .
C15 C14 H14 115.4 . .
C16 C15 C14 117.9(7) . .
C16 C15 C20 118.4(8) . .
C20 C15 C14 123.6(7) . .
C15 C16 H16 119.4 . .
C17 C16 C15 121.2(8) . .
C17 C16 H16 119.4 . .
C16 C17 H17 120.2 . .
C16 C17 C18 119.5(8) . .
C18 C17 H17 120.2 . .
C17 C18 H18 120.3 . .
C19 C18 C17 119.4(10) . .
C19 C18 H18 120.3 . .
C18 C19 H19 119.0 . .
C18 C19 C20 122.0(9) . .
C20 C19 H19 119.0 . .
C15 C20 H20 120.3 . .
C19 C20 C15 119.4(8) . .
C19 C20 H20 120.3 . .

loop_
_geom_bond_atom_site_label_1
_geom_bond_atom_site_label_2
_geom_bond_distance
_geom_bond_site_symmetry_2
Br1 C3 1.920(7) .
C1 H1 0.9300 .
C1 C2 1.383(11) .
C1 C6 1.440(10) .
C2 H2 0.9300 .
C2 C3 1.370(10) .
C3 C4 1.383(10) .
C4 H4 0.9300 .
C4 C5 1.384(10) .
C5 H5 0.9300 .
C5 C6 1.385(9) .
C6 C7 1.461(10) .
C7 H7 0.9300 .
C7 C8 1.330(9) .
C8 C9 1.533(9) .
C8 C12 1.515(10) .
C9 H9A 0.9700 .
C9 H9B 0.9700 .
C9 C10 1.537(9) .
C10 H10A 0.9700 .
C10 H10B 0.9700 .
C10 C11 1.545(9) .
C11 H11 0.9800 .
C11 C12 1.527(9) .
C11 C13 1.511(10) .
C12 H12A 0.9700 .
C12 H12B 0.9700 .
C13 H13 0.9300 .
C13 C14 1.319(10) .
C14 H14 0.9300 .
C14 C15 1.494(10) .
C15 C16 1.394(10) .
C15 C20 1.395(10) .
C16 H16 0.9300 .
C16 C17 1.381(11) .
C17 H17 0.9300 .
C17 C18 1.397(13) .
C18 H18 0.9300 .
C18 C19 1.353(12) .
C19 H19 0.9300 .
C19 C20 1.391(11) .
C20 H20 0.9300 .

loop_
_geom_torsion_atom_site_label_1
_geom_torsion_atom_site_label_2
_geom_torsion_atom_site_label_3
_geom_torsion_atom_site_label_4
_geom_torsion
_geom_torsion_site_symmetry_1
_geom_torsion_site_symmetry_2
_geom_torsion_site_symmetry_3
_geom_torsion_site_symmetry_4
Br1 C3 C4 C5 -175.6(5) . . . .
C1 C2 C3 Br1 175.5(6) . . . .
C1 C2 C3 C4 -1.9(12) . . . .
C1 C6 C7 C8 9.2(12) . . . .
C2 C1 C6 C5 1.6(11) . . . .
C2 C1 C6 C7 -176.0(7) . . . .
C2 C3 C4 C5 1.8(11) . . . .
C3 C4 C5 C6 0.1(11) . . . .
C4 C5 C6 C1 -1.7(11) . . . .
C4 C5 C6 C7 176.0(7) . . . .
C5 C6 C7 C8 -168.3(7) . . . .
C6 C1 C2 C3 0.1(12) . . . .
C6 C7 C8 C9 -1.9(12) . . . .
C6 C7 C8 C12 175.9(7) . . . .
C7 C8 C9 C10 178.6(7) . . . .
C7 C8 C12 C11 -155.3(6) . . . .
C8 C9 C10 C11 -23.4(7) . . . .
C9 C8 C12 C11 22.9(7) . . . .
C9 C10 C11 C12 37.2(7) . . . .
C9 C10 C11 C13 159.6(6) . . . .
C10 C11 C12 C8 -36.7(7) . . . .
C10 C11 C13 C14 104.1(9) . . . .
C11 C13 C14 C15 -2.2(14) . . . .
C12 C8 C9 C10 0.5(7) . . . .
C12 C11 C13 C14 -139.6(8) . . . .
C13 C11 C12 C8 -159.7(6) . . . .
C13 C14 C15 C16 153.9(8) . . . .
C13 C14 C15 C20 -28.8(12) . . . .
C14 C15 C16 C17 -178.2(7) . . . .
C14 C15 C20 C19 179.0(6) . . . .
C15 C16 C17 C18 -2.0(12) . . . .
C16 C15 C20 C19 -3.7(10) . . . .
C16 C17 C18 C19 -1.1(13) . . . .
C17 C18 C19 C20 1.7(13) . . . .
C18 C19 C20 C15 0.8(12) . . . .
C20 C15 C16 C17 4.4(10) . . . .
